data_4080429
loop_
_publ_author_name
'Sunada, Yusuke'
'Imaoka, Tsuyoshi'
'Nagashima, Hideo'

_publ_section_title
;
 Disilametallacycles as a Platform for Stabilizing M(II) and M(IV) (M =
 Fe, Ru) Centers: Synthesis and Characterization of Half-Sandwich
 Complexes and Their Application to Catalytic Double Silylation of Alkenes
 and Alkynes
;
_journal_issue 7
_journal_name_full Organometallics
_journal_page_first 2112
_journal_paper_doi 10.1021/om3012322
_journal_volume 32
_journal_year 2013
_chemical_formula_moiety 'C38 H60 Fe2 N2 Si4'
_chemical_formula_sum 'C38 H60 Fe2 N2 Si4'
_chemical_formula_weight 768.94
_space_group_IT_number 12
_symmetry_cell_setting monoclinic
_symmetry_Int_Tables_number 12
_symmetry_space_group_name_Hall '-C 2y'
_symmetry_space_group_name_H-M 'C 1 2/m 1'
_atom_sites_solution_hydrogens geom
_atom_sites_solution_primary direct
_atom_sites_solution_secondary difmap
_cell_angle_alpha 90.0000
_cell_angle_beta 125.259(3)
_cell_angle_gamma 90.0000
_cell_formula_units_Z 2
_cell_length_a 14.4983(18)
_cell_length_b 14.8867(17)
_cell_length_c 10.5940(14)
_cell_measurement_reflns_used 4095
_cell_measurement_temperature 123
_cell_measurement_theta_max 27.48
_cell_measurement_theta_min 3.44
_cell_volume 1867.1(4)
_computing_cell_refinement CrystalClear
_computing_data_collection 'CrystalClear (Rigaku Inc., 2008)'
_computing_data_reduction CrystalClear
_computing_molecular_graphics 'CrystalStructure 4.0'
_computing_publication_material 'CrystalStructure 4.0 (Rigaku, 2010)'
_computing_structure_refinement 'CRYSTALS (Carruthers, et al., 1999)'
_computing_structure_solution 'SIR92 (Altomare, et al., 1994)'
_diffrn_ambient_temperature 123
_diffrn_detector_area_resol_mean 14.222
_diffrn_measured_fraction_theta_full 0.983
_diffrn_measured_fraction_theta_max 0.983
_diffrn_measurement_device_type 'Rigaku Saturn724'
_diffrn_measurement_method \w
_diffrn_radiation_type 'Mo K\a'
_diffrn_radiation_wavelength 0.71075
_diffrn_reflns_av_R_equivalents 0.0216
_diffrn_reflns_limit_h_max 18
_diffrn_reflns_limit_h_min -17
_diffrn_reflns_limit_k_max 18
_diffrn_reflns_limit_k_min -19
_diffrn_reflns_limit_l_max 13
_diffrn_reflns_limit_l_min -12
_diffrn_reflns_number 8768
_diffrn_reflns_theta_full 27.47
_diffrn_reflns_theta_max 27.47
_diffrn_standards_number 0
_exptl_absorpt_coefficient_mu 0.935
_exptl_absorpt_correction_T_max 0.972
_exptl_absorpt_correction_T_min 0.865
_exptl_absorpt_correction_type multi-scan
_exptl_absorpt_process_details 'REQAB (Rigaku, 1998)'
_exptl_crystal_colour red
_exptl_crystal_density_diffrn 1.368
_exptl_crystal_density_method 'not measured'
_exptl_crystal_description plate
_exptl_crystal_F_000 820.00
_exptl_crystal_size_max 0.120
_exptl_crystal_size_mid 0.050
_exptl_crystal_size_min 0.030
_refine_diff_density_max 2.820
_refine_diff_density_min -0.859
_refine_ls_extinction_method none
_refine_ls_goodness_of_fit_ref 1.000
_refine_ls_hydrogen_treatment constr
_refine_ls_number_parameters 130
_refine_ls_number_reflns 2190
_refine_ls_R_factor_gt 0.0487
_refine_ls_shift/su_max 0.000
_refine_ls_structure_factor_coef Fsqd
_refine_ls_weighting_details 'w = 1/[0.0089Fo^2^ + 1.0000\s(Fo^2^)]/(4Fo^2^)'
_refine_ls_weighting_scheme calc
_refine_ls_wR_factor_ref 0.1891
_reflns_number_gt 2172
_reflns_number_total 2190
_reflns_threshold_expression F^2^>2.0\s(F^2^)
_cod_data_source_file om3012322_si_001.cif
_cod_data_source_block '[(Mes)Fe(Si)2(m-N2)]2'
_cod_database_code 4080429

loop_
_symmetry_equiv_pos_site_id
_symmetry_equiv_pos_as_xyz
1 +X,+Y,+Z
2 -X,+Y,-Z
3 -X,-Y,-Z
4 +X,-Y,+Z
5 1/2+X,1/2+Y,+Z
6 1/2-X,1/2+Y,-Z
7 1/2-X,1/2-Y,-Z
8 1/2+X,1/2-Y,+Z

loop_
_atom_site_label
_atom_site_type_symbol
_atom_site_fract_x
_atom_site_fract_y
_atom_site_fract_z
_atom_site_U_iso_or_equiv
_atom_site_adp_type
_atom_site_occupancy
_atom_site_symmetry_multiplicity
_atom_site_calc_flag
_atom_site_refinement_flags
Fe1 Fe 0.90135(2) 0.5000 0.22500(3) 0.01303(17) Uani 1.0 4 d .
Si1 Si 0.77488(4) 0.39932(3) 0.21786(5) 0.01867(19) Uani 1.0 8 d .
N1 N 0.97479(15) 0.5000 0.4343(3) 0.0129(4) Uani 1.0 4 d .
C1 C 0.8366(3) 0.5000 -0.0156(3) 0.0226(6) Uani 1.0 4 d .
C2 C 0.89365(14) 0.58173(11) 0.05572(18) 0.0219(5) Uani 1.0 8 d .
C3 C 1.00639(15) 0.58252(11) 0.1875(2) 0.0206(5) Uani 1.0 8 d .
C4 C 1.06031(19) 0.500000(10) 0.2521(3) 0.0196(6) Uani 1.0 4 d .
C5 C 0.7204(3) 0.500000(10) -0.1668(4) 0.0361(8) Uani 1.0 4 d .
C6 C 1.06881(18) 0.66971(13) 0.2554(3) 0.0309(5) Uani 1.0 8 d .
C7 C 0.71188(13) 0.45260(11) 0.31483(18) 0.0232(5) Uani 1.0 8 d .
C8 C 0.65903(15) 0.40799(14) 0.3730(2) 0.0312(5) Uani 1.0 8 d .
C9 C 0.60850(18) 0.45338(16) 0.4299(3) 0.0372(6) Uani 1.0 8 d .
C10 C 0.64766(15) 0.36043(13) 0.0232(2) 0.0305(5) Uani 1.0 8 d .
C11 C 0.84447(16) 0.29103(12) 0.3229(3) 0.0319(5) Uani 1.0 8 d .
H1 H 0.8494 0.6373 0.0240 0.0292 Uiso 1.0 8 calc R
H2 H 1.1296 0.5000 0.3575 0.0253 Uiso 1.0 4 calc R
H3 H 0.7294 0.5000 -0.2497 0.0428 Uiso 1.0 4 calc R
H4 H 0.6800 0.5526 -0.1722 0.0444 Uiso 1.0 8 calc R
H5 H 0.6800 0.4474 -0.1722 0.0444 Uiso 1.0 8 calc R
H6 H 1.1042 0.6873 0.2056 0.0374 Uiso 1.0 8 calc R
H7 H 1.1255 0.6624 0.3641 0.0373 Uiso 1.0 8 calc R
H8 H 1.0159 0.7149 0.2395 0.0376 Uiso 1.0 8 calc R
H9 H 0.6591 0.3455 0.3735 0.0383 Uiso 1.0 8 calc R
H10 H 0.5742 0.4222 0.4684 0.0473 Uiso 1.0 8 calc R
H11 H 0.6097 0.4115 -0.0424 0.0344 Uiso 1.0 8 calc R
H12 H 0.5971 0.3288 0.0384 0.0349 Uiso 1.0 8 calc R
H13 H 0.6720 0.3210 -0.0239 0.0345 Uiso 1.0 8 calc R
H14 H 0.8811 0.2641 0.2803 0.0382 Uiso 1.0 8 calc R
H15 H 0.8992 0.3030 0.4308 0.0379 Uiso 1.0 8 calc R
H16 H 0.7879 0.2508 0.3101 0.0385 Uiso 1.0 8 calc R

loop_
_atom_site_aniso_label
_atom_site_aniso_U_11
_atom_site_aniso_U_22
_atom_site_aniso_U_33
_atom_site_aniso_U_12
_atom_site_aniso_U_13
_atom_site_aniso_U_23
Fe1 0.0124(4) 0.0175(4) 0.0099(4) 0.0000 0.0068(3) 0.0000
Si1 0.0167(4) 0.0239(4) 0.0153(4) -0.00666(15) 0.0091(3) -0.00440(15)
N1 0.0127(9) 0.0122(8) 0.0164(9) 0.0000 0.0099(8) 0.0000
C1 0.0184(11) 0.0367(13) 0.0114(11) 0.0000 0.0078(10) 0.0000
C2 0.0270(10) 0.0247(8) 0.0181(9) 0.0018(6) 0.0153(8) 0.0044(6)
C3 0.0241(9) 0.0244(8) 0.0207(9) -0.0032(6) 0.0172(8) 0.0016(6)
C4 0.0157(12) 0.0303(11) 0.0170(10) 0.0000 0.0119(9) 0.0000
C5 0.0296(15) 0.0552(17) 0.0207(13) 0.0000 0.0130(12) 0.0000
C6 0.0327(11) 0.0294(9) 0.0308(9) -0.0095(8) 0.0183(8) -0.0010(7)
C7 0.0155(8) 0.0360(10) 0.0159(8) -0.0072(7) 0.0078(7) -0.0064(7)
C8 0.0246(10) 0.0476(11) 0.0239(9) -0.0159(8) 0.0155(8) -0.0091(7)
C9 0.0245(10) 0.0670(14) 0.0265(10) -0.0137(9) 0.0185(9) -0.0041(9)
C10 0.0228(10) 0.0404(10) 0.0232(9) -0.0112(7) 0.0102(8) -0.0110(7)
C11 0.0278(10) 0.0335(9) 0.0332(10) -0.0044(7) 0.0169(9) 0.0016(7)

loop_
_atom_type_symbol
_atom_type_description
_atom_type_scat_dispersion_real
_atom_type_scat_dispersion_imag
_atom_type_scat_source
C C 0.0033 0.0016
;
International Tables for Crystallography
(1992, Vol. C, Tables 4.2.6.8 and 6.1.1.4)
;
H H 0.0000 0.0000
;
International Tables for Crystallography
(1992, Vol. C, Table 6.1.1.4)
;
N N 0.0061 0.0033
;
International Tables for Crystallography
(1992, Vol. C, Tables 4.2.6.8 and 6.1.1.4)
;
Fe Fe 0.3463 0.8444
;
International Tables for Crystallography
(1992, Vol. C, Tables 4.2.6.8 and 6.1.1.4)
;
Si Si 0.0817 0.0704
;
International Tables for Crystallography
(1992, Vol. C, Tables 4.2.6.8 and 6.1.1.4)
;

loop_
_geom_angle_atom_site_label_1
_geom_angle_atom_site_label_2
_geom_angle_atom_site_label_3
_geom_angle
_geom_angle_publ_flag
_geom_angle_site_symmetry_1
_geom_angle_site_symmetry_3
Si1 Fe1 Si1 79.85(3) yes . 4_565
Si1 Fe1 N1 86.31(6) yes . .
Si1 Fe1 C1 99.46(7) yes . .
Si1 Fe1 C2 133.25(5) yes . .
Si1 Fe1 C2 86.97(6) yes . 4_565
Si1 Fe1 C3 168.75(6) yes . .
Si1 Fe1 C3 104.61(6) yes . 4_565
Si1 Fe1 C4 139.884(16) yes . .
Si1 Fe1 N1 86.31(6) yes 4_565 .
Si1 Fe1 C1 99.46(7) yes 4_565 .
Si1 Fe1 C2 86.97(6) yes 4_565 .
Si1 Fe1 C2 133.25(5) yes 4_565 4_565
Si1 Fe1 C3 104.61(6) yes 4_565 .
Si1 Fe1 C3 168.75(6) yes 4_565 4_565
Si1 Fe1 C4 139.884(16) yes 4_565 .
N1 Fe1 C1 172.44(12) yes . .
N1 Fe1 C2 137.62(6) yes . .
N1 Fe1 C2 137.62(6) yes . 4_565
N1 Fe1 C3 104.15(8) yes . .
N1 Fe1 C3 104.15(8) yes . 4_565
N1 Fe1 C4 90.52(10) yes . .
C1 Fe1 C2 38.87(6) yes . .
C1 Fe1 C2 38.87(6) yes . 4_565
C1 Fe1 C3 69.77(9) yes . .
C1 Fe1 C3 69.77(9) yes . 4_565
C1 Fe1 C4 81.92(11) yes . .
C2 Fe1 C2 70.20(8) yes . 4_565
C2 Fe1 C3 38.43(6) yes . .
C2 Fe1 C3 82.49(8) yes . 4_565
C2 Fe1 C4 69.00(8) yes . .
C2 Fe1 C3 82.49(8) yes 4_565 .
C2 Fe1 C3 38.43(6) yes 4_565 4_565
C2 Fe1 C4 69.00(8) yes 4_565 .
C3 Fe1 C3 69.16(8) yes . 4_565
C3 Fe1 C4 37.97(6) yes . .
C3 Fe1 C4 37.97(6) yes 4_565 .
Fe1 Si1 C7 109.17(6) yes . .
Fe1 Si1 C10 118.92(8) yes . .
Fe1 Si1 C11 112.75(8) yes . .
C7 Si1 C10 104.25(10) yes . .
C7 Si1 C11 107.38(11) yes . .
C10 Si1 C11 103.51(8) yes . .
Fe1 N1 N1 176.8(3) yes . 2_756
Fe1 C1 C2 69.35(13) yes . .
Fe1 C1 C2 69.35(13) yes . 4_565
Fe1 C1 C5 135.5(3) yes . .
C2 C1 C2 118.05(17) yes . 4_565
C2 C1 C5 120.95(9) yes . .
C2 C1 C5 120.95(9) yes 4_565 .
Fe1 C2 C1 71.78(15) yes . .
Fe1 C2 C3 72.64(12) yes . .
C1 C2 C3 121.38(15) yes . .
Fe1 C3 C2 68.93(13) yes . .
Fe1 C3 C4 70.52(16) yes . .
Fe1 C3 C6 133.94(19) yes . .
C2 C3 C4 118.47(15) yes . .
C2 C3 C6 120.90(15) yes . .
C4 C3 C6 120.61(14) yes . .
Fe1 C4 C3 71.52(15) yes . .
Fe1 C4 C3 71.52(15) yes . 4_565
C3 C4 C3 122.09(16) yes . 4_565
Si1 C7 C7 114.70(17) yes . 4_565
Si1 C7 C8 126.72(14) yes . .
C7 C7 C8 118.4(2) yes 4_565 .
C7 C8 C9 122.0(2) yes . .
C8 C9 C9 119.7(3) yes . 4_565
Fe1 C2 H1 118.696 no . .
C1 C2 H1 118.464 no . .
C3 C2 H1 119.193 no . .
Fe1 C4 H2 117.787 no . .
C3 C4 H2 118.133 no . .
C3 C4 H2 118.133 no 4_565 .
C1 C5 H3 108.181 no . .
C1 C5 H4 109.358 no . .
C1 C5 H4 109.358 no . 4_565
H3 C5 H4 110.241 no . .
H3 C5 H4 110.241 no . 4_565
H4 C5 H4 109.437 no . 4_565
C3 C6 H6 109.698 no . .
C3 C6 H7 109.718 no . .
C3 C6 H8 108.742 no . .
H6 C6 H7 109.394 no . .
H6 C6 H8 109.828 no . .
H7 C6 H8 109.447 no . .
C7 C8 H9 118.571 no . .
C9 C8 H9 119.452 no . .
C8 C9 H10 120.353 no . .
C9 C9 H10 119.991 no 4_565 .
Si1 C10 H11 109.675 no . .
Si1 C10 H12 108.981 no . .
Si1 C10 H13 109.470 no . .
H11 C10 H12 109.607 no . .
H11 C10 H13 109.643 no . .
H12 C10 H13 109.449 no . .
Si1 C11 H14 109.430 no . .
Si1 C11 H15 109.702 no . .
Si1 C11 H16 109.098 no . .
H14 C11 H15 109.589 no . .
H14 C11 H16 109.446 no . .
H15 C11 H16 109.561 no . .

loop_
_geom_bond_atom_site_label_1
_geom_bond_atom_site_label_2
_geom_bond_distance
_geom_bond_publ_flag
_geom_bond_site_symmetry_2
Fe1 Si1 2.3354(7) yes .
Fe1 Si1 2.3354(7) yes 4_565
Fe1 N1 1.824(2) yes .
Fe1 C1 2.148(3) yes .
Fe1 C2 2.116(2) yes .
Fe1 C2 2.116(2) yes 4_565
Fe1 C3 2.164(3) yes .
Fe1 C3 2.164(3) yes 4_565
Fe1 C4 2.151(3) yes .
Si1 C7 1.898(3) yes .
Si1 C10 1.8969(16) yes .
Si1 C11 1.8863(18) yes .
N1 N1 1.138(3) yes 2_756
C1 C2 1.4190(19) yes .
C1 C2 1.4190(19) yes 4_565
C1 C5 1.513(4) yes .
C2 C3 1.409(2) yes .
C3 C4 1.4040(19) yes .
C3 C6 1.506(3) yes .
C7 C7 1.411(3) yes 4_565
C7 C8 1.398(4) yes .
C8 C9 1.366(4) yes .
C9 C9 1.388(4) yes 4_565
C2 H1 0.980 no .
C4 H2 0.980 no .
C5 H3 0.960 no .
C5 H4 0.960 no .
C5 H4 0.960 no 4_565
C6 H6 0.960 no .
C6 H7 0.960 no .
C6 H8 0.960 no .
C8 H9 0.930 no .
C9 H10 0.930 no .
C10 H11 0.960 no .
C10 H12 0.960 no .
C10 H13 0.960 no .
C11 H14 0.960 no .
C11 H15 0.960 no .
C11 H16 0.960 no .

loop_
_geom_contact_atom_site_label_1
_geom_contact_atom_site_label_2
_geom_contact_distance
_geom_contact_publ_flag
_geom_contact_site_symmetry_2
Fe1 C6 3.388(3) no 4_565
Fe1 C7 3.459(3) no 4_565
Fe1 C11 3.524(3) no 4_565
N1 C7 3.325(3) no .
N1 C7 3.325(3) no 4_565
N1 C11 3.474(2) no .
N1 C11 3.474(2) no 4_565
C2 C10 3.487(4) no 4_565
C4 C6 2.529(2) no 4_565
C5 C10 3.454(5) no .
C5 C10 3.454(5) no 4_565
C7 C9 2.793(4) no 4_565
C8 C8 2.739(3) no 4_565
C8 C11 3.492(4) no .
C1 C4 3.584(5) no 2_755
C4 C1 3.584(5) no 2_755
Fe1 H1 2.7258 no 4_565
Fe1 H8 3.5668 no .
Fe1 H8 3.5668 no 4_565
Si1 H1 2.8716 no 4_565
Si1 H4 3.5941 no 4_565
Si1 H9 3.0615 no .
N1 H2 2.7937 no .
N1 H2 3.3168 no 2_756
N1 H15 3.1234 no .
N1 H15 3.3115 no 2_756
N1 H15 3.1234 no 4_565
C1 H1 2.0736 no 4_565
C1 H11 3.3999 no .
C1 H11 3.3999 no 4_565
C1 H13 3.5433 no .
C1 H13 3.5433 no 4_565
C2 H1 3.3030 no 4_565
C2 H2 3.2827 no .
C2 H3 2.9535 no .
C2 H4 2.6416 no .
C2 H4 3.2851 no 4_565
C2 H6 2.9514 no .
C2 H7 3.2766 no .
C2 H8 2.6229 no .
C2 H13 3.1627 no 4_565
C2 H14 3.3858 no 4_565
C3 H14 3.3978 no 4_565
C4 H1 3.2921 no .
C4 H1 3.2921 no 4_565
C4 H6 2.9640 no .
C4 H6 2.9640 no 4_565
C4 H7 2.6175 no .
C4 H7 2.6175 no 4_565
C4 H8 3.2511 no .
C4 H8 3.2511 no 4_565
C5 H1 2.7201 no .
C5 H1 2.7201 no 4_565
C5 H11 2.9139 no .
C5 H11 2.9139 no 4_565
C5 H13 3.3324 no .
C5 H13 3.3324 no 4_565
C6 H1 2.7122 no .
C6 H2 2.6888 no .
C6 H14 3.0464 no 4_565
C7 H2 2.9356 no 2_756
C7 H9 3.2485 no 4_565
C7 H10 3.2539 no .
C7 H11 3.2277 no .
C7 H12 3.0197 no .
C7 H15 3.1618 no .
C7 H16 3.2097 no .
C8 H2 3.0525 no 2_756
C8 H10 3.2192 no 4_565
C8 H12 3.3302 no .
C8 H15 3.5337 no .
C8 H16 3.2931 no .
C9 H2 3.1783 no 2_756
C9 H9 3.2191 no 4_565
C10 H1 2.9205 no 4_565
C10 H4 2.7021 no 4_565
C10 H11 3.4460 no 4_565
C10 H14 3.2071 no .
C10 H16 2.9834 no .
C11 H1 3.3806 no 4_565
C11 H8 3.0814 no 4_565
C11 H9 3.1356 no .
C11 H12 3.1278 no .
C11 H13 3.0568 no .
C11 H15 3.0746 no 2_756
H1 H3 3.1287 no .
H1 H4 2.4595 no .
H1 H4 3.5295 no 4_565
H1 H6 3.1131 no .
H1 H7 3.5344 no .
H1 H8 2.4516 no .
H1 H11 3.2062 no 4_565
H1 H13 2.3979 no 4_565
H1 H14 2.8808 no 4_565
H2 H6 3.1335 no .
H2 H6 3.1335 no 4_565
H2 H7 2.4205 no .
H2 H7 2.4205 no 4_565
H2 H8 3.4838 no .
H2 H8 3.4838 no 4_565
H2 H9 3.5656 no 2_756
H4 H11 2.9943 no .
H4 H11 2.1987 no 4_565
H4 H12 3.5546 no 4_565
H4 H13 2.4954 no 4_565
H7 H14 3.3029 no 4_565
H8 H14 2.2537 no 4_565
H8 H15 3.3153 no 4_565
H9 H10 2.2929 no .
H9 H12 3.1291 no .
H9 H15 3.2326 no .
H9 H16 2.7147 no .
H10 H10 2.3179 no 4_565
H11 H11 2.6358 no 4_565
H12 H14 3.5022 no .
H12 H16 2.8448 no .
H13 H14 3.0027 no .
H13 H16 3.0947 no .
H14 H15 2.9312 no 2_756
H15 H15 2.3956 no 2_756
N1 H15 3.3115 no 3_766
C2 H6 3.1992 no 2_755
C4 H3 3.0634 no 2_755
C5 H10 3.3640 no 1_554
C5 H10 3.3640 no 4_564
C6 H9 2.8704 no 5_555
C6 H12 3.4853 no 5_555
C6 H12 3.5262 no 6_655
C6 H15 3.1075 no 3_766
C6 H16 3.1234 no 5_555
C7 H7 3.2863 no 3_766
C8 H6 3.5977 no 5_445
C8 H7 2.9273 no 3_766
C8 H8 3.3436 no 5_445
C8 H11 3.4199 no 2_655
C9 H3 2.8652 no 1_556
C9 H4 3.4310 no 3_665
C9 H7 3.5904 no 3_766
C9 H10 3.4190 no 2_656
C9 H11 3.5006 no 2_655
C10 H1 3.3626 no 6_645
C10 H6 3.4898 no 5_445
C10 H8 3.2315 no 6_645
C10 H12 3.2505 no 2_655
C10 H14 3.5217 no 7_655
C11 H6 3.3271 no 5_445
C11 H7 3.1621 no 3_766
C11 H13 3.4633 no 7_655
H1 C10 3.3626 no 6_655
H1 H6 2.9684 no 2_755
H1 H12 3.1228 no 6_655
H1 H13 2.7524 no 6_655
H1 H14 3.5613 no 6_655
H1 H16 3.3486 no 6_655
H2 C7 2.9356 no 3_766
H2 C8 3.0525 no 3_766
H2 C9 3.1783 no 3_766
H2 H3 2.8604 no 2_755
H2 H9 3.5656 no 3_766
H3 C4 3.0634 no 2_755
H3 C9 2.8652 no 1_554
H3 C9 2.8652 no 4_564
H3 H2 2.8604 no 2_755
H3 H6 3.5373 no 2_755
H3 H6 3.5373 no 3_765
H3 H10 2.7512 no 1_554
H3 H10 2.7512 no 4_564
H4 C9 3.4310 no 3_665
H4 H10 3.1961 no 3_665
H4 H10 3.2011 no 4_564
H4 H14 3.2914 no 6_655
H4 H16 3.4413 no 6_655
H6 C2 3.1992 no 2_755
H6 C8 3.5977 no 5_555
H6 C10 3.4898 no 5_555
H6 C11 3.3271 no 5_555
H6 H1 2.9684 no 2_755
H6 H3 3.5373 no 2_755
H6 H6 3.5922 no 2_755
H6 H9 2.7770 no 5_555
H6 H12 2.7153 no 5_555
H6 H12 3.3045 no 6_655
H6 H16 2.4105 no 5_555
H7 C7 3.2863 no 3_766
H7 C8 2.9273 no 3_766
H7 C9 3.5904 no 3_766
H7 C11 3.1621 no 3_766
H7 H9 2.7329 no 3_766
H7 H9 2.7609 no 5_555
H7 H15 2.4522 no 3_766
H7 H16 3.1858 no 3_766
H7 H16 3.0263 no 5_555
H8 C8 3.3436 no 5_555
H8 C10 3.2315 no 6_655
H8 H9 2.5894 no 5_555
H8 H11 3.4421 no 6_655
H8 H12 3.4201 no 5_555
H8 H12 2.9421 no 6_655
H8 H13 2.8194 no 6_655
H8 H15 2.9699 no 3_766
H9 C6 2.8704 no 5_445
H9 H6 2.7770 no 5_445
H9 H7 2.7329 no 3_766
H9 H7 2.7609 no 5_445
H9 H8 2.5894 no 5_445
H9 H11 3.5604 no 2_655
H9 H15 3.4534 no 7_656
H9 H16 3.3023 no 7_656
H10 C5 3.3640 no 1_556
H10 C9 3.4190 no 2_656
H10 H3 2.7512 no 1_556
H10 H4 3.1961 no 3_665
H10 H4 3.2011 no 4_566
H10 H10 2.5957 no 2_656
H10 H10 3.4800 no 3_666
H10 H15 3.4708 no 7_656
H10 H16 3.2739 no 7_656
H11 C8 3.4199 no 2_655
H11 C9 3.5006 no 2_655
H11 H8 3.4421 no 6_645
H11 H9 3.5604 no 2_655
H11 H12 3.2638 no 2_655
H12 C6 3.4853 no 5_445
H12 C6 3.5262 no 6_645
H12 C10 3.2505 no 2_655
H12 H1 3.1228 no 6_645
H12 H6 2.7153 no 5_445
H12 H6 3.3045 no 6_645
H12 H8 3.4201 no 5_445
H12 H8 2.9421 no 6_645
H12 H11 3.2638 no 2_655
H12 H12 2.4378 no 2_655
H13 C11 3.4633 no 7_655
H13 H1 2.7524 no 6_645
H13 H8 2.8194 no 6_645
H13 H13 2.9192 no 7_655
H13 H14 2.6761 no 7_655
H13 H16 3.5653 no 7_655
H14 C10 3.5217 no 7_655
H14 H1 3.5613 no 6_645
H14 H4 3.2914 no 6_645
H14 H13 2.6761 no 7_655
H15 C6 3.1075 no 3_766
H15 H7 2.4522 no 3_766
H15 H8 2.9699 no 3_766
H15 H9 3.4534 no 7_656
H15 H10 3.4708 no 7_656
H16 C6 3.1234 no 5_445
H16 H1 3.3486 no 6_645
H16 H4 3.4413 no 6_645
H16 H6 2.4105 no 5_445
H16 H7 3.1858 no 3_766
H16 H7 3.0263 no 5_445
H16 H9 3.3023 no 7_656
H16 H10 3.2739 no 7_656
H16 H13 3.5653 no 7_655

loop_
_geom_torsion_atom_site_label_1
_geom_torsion_atom_site_label_2
_geom_torsion_atom_site_label_3
_geom_torsion_atom_site_label_4
_geom_torsion
_geom_torsion_publ_flag
_geom_torsion_site_symmetry_1
_geom_torsion_site_symmetry_3
_geom_torsion_site_symmetry_4
Si1 Fe1 Si1 C7 29.78(2) no . 4_565 4_565
Si1 Fe1 Si1 C10 -89.56(3) no . 4_565 4_565
Si1 Fe1 Si1 C11 149.04(3) no . 4_565 4_565
Si1 Fe1 Si1 C7 -29.78(2) no 4_565 . .
Si1 Fe1 Si1 C10 89.56(3) no 4_565 . .
Si1 Fe1 Si1 C11 -149.04(3) no 4_565 . .
N1 Fe1 Si1 C7 57.13(6) no . . .
N1 Fe1 Si1 C10 176.47(6) no . . .
N1 Fe1 Si1 C11 -62.13(6) no . . .
Si1 Fe1 C1 C2 154.20(9) no . . .
Si1 Fe1 C1 C2 -73.03(11) no . . 4_565
Si1 Fe1 C1 C5 40.588(18) no . . .
C1 Fe1 Si1 C7 -127.79(6) no . . .
C1 Fe1 Si1 C10 -8.45(7) no . . .
C1 Fe1 Si1 C11 112.95(7) no . . .
Si1 Fe1 C2 C1 -36.11(12) no . . .
Si1 Fe1 C2 C3 -168.75(3) no . . .
C2 Fe1 Si1 C7 -105.77(8) no . . .
C2 Fe1 Si1 C10 13.57(9) no . . .
C2 Fe1 Si1 C11 134.97(8) no . . .
Si1 Fe1 C2 C1 109.13(7) no . 4_565 .
Si1 Fe1 C2 C3 -118.23(7) no . 4_565 4_565
C2 Fe1 Si1 C7 -164.73(5) no 4_565 . .
C2 Fe1 Si1 C10 -45.40(5) no 4_565 . .
C2 Fe1 Si1 C11 76.01(5) no 4_565 . .
Si1 Fe1 C3 C2 65.39(8) no . 4_565 4_565
Si1 Fe1 C3 C4 -161.91(6) no . 4_565 .
Si1 Fe1 C3 C6 -47.76(13) no . 4_565 4_565
C3 Fe1 Si1 C7 160.80(5) no 4_565 . .
C3 Fe1 Si1 C10 -79.86(6) no 4_565 . .
C3 Fe1 Si1 C11 41.55(6) no 4_565 . .
Si1 Fe1 C4 C3 162.41(3) no . . .
Si1 Fe1 C4 C3 27.80(15) no . . 4_565
C4 Fe1 Si1 C7 143.55(10) no . . .
C4 Fe1 Si1 C10 -97.11(10) no . . .
C4 Fe1 Si1 C11 24.30(11) no . . .
N1 Fe1 Si1 C7 -57.13(6) no . 4_565 4_565
N1 Fe1 Si1 C10 -176.47(6) no . 4_565 4_565
N1 Fe1 Si1 C11 62.13(6) no . 4_565 4_565
Si1 Fe1 C1 C2 73.03(11) no 4_565 . .
Si1 Fe1 C1 C2 -154.20(9) no 4_565 . 4_565
Si1 Fe1 C1 C5 -40.588(18) no 4_565 . .
C1 Fe1 Si1 C7 127.79(6) no . 4_565 4_565
C1 Fe1 Si1 C10 8.45(7) no . 4_565 4_565
C1 Fe1 Si1 C11 -112.95(7) no . 4_565 4_565
Si1 Fe1 C2 C1 -109.13(7) no 4_565 . .
Si1 Fe1 C2 C3 118.23(7) no 4_565 . .
C2 Fe1 Si1 C7 164.73(5) no . 4_565 4_565
C2 Fe1 Si1 C10 45.40(5) no . 4_565 4_565
C2 Fe1 Si1 C11 -76.01(5) no . 4_565 4_565
Si1 Fe1 C2 C1 36.11(12) no 4_565 4_565 .
Si1 Fe1 C2 C3 168.75(3) no 4_565 4_565 4_565
C2 Fe1 Si1 C7 105.77(8) no 4_565 4_565 4_565
C2 Fe1 Si1 C10 -13.57(9) no 4_565 4_565 4_565
C2 Fe1 Si1 C11 -134.97(8) no 4_565 4_565 4_565
Si1 Fe1 C3 C2 -65.39(8) no 4_565 . .
Si1 Fe1 C3 C4 161.91(6) no 4_565 . .
Si1 Fe1 C3 C6 47.76(13) no 4_565 . .
C3 Fe1 Si1 C7 -160.80(5) no . 4_565 4_565
C3 Fe1 Si1 C10 79.86(6) no . 4_565 4_565
C3 Fe1 Si1 C11 -41.55(6) no . 4_565 4_565
Si1 Fe1 C4 C3 -27.80(15) no 4_565 . .
Si1 Fe1 C4 C3 -162.41(3) no 4_565 . 4_565
C4 Fe1 Si1 C7 -143.55(10) no . 4_565 4_565
C4 Fe1 Si1 C10 97.11(10) no . 4_565 4_565
C4 Fe1 Si1 C11 -24.30(11) no . 4_565 4_565
N1 Fe1 C2 C1 169.70(10) no . . .
N1 Fe1 C2 C3 37.06(16) no . . .
N1 Fe1 C2 C1 -169.70(10) no . 4_565 .
N1 Fe1 C2 C3 -37.06(16) no . 4_565 4_565
N1 Fe1 C3 C2 -155.23(8) no . . .
N1 Fe1 C3 C4 72.07(9) no . . .
N1 Fe1 C3 C6 -42.08(14) no . . .
N1 Fe1 C3 C2 155.23(8) no . 4_565 4_565
N1 Fe1 C3 C4 -72.07(9) no . 4_565 .
N1 Fe1 C3 C6 42.08(14) no . 4_565 4_565
N1 Fe1 C4 C3 -112.69(8) no . . .
N1 Fe1 C4 C3 112.69(8) no . . 4_565
C1 Fe1 C2 C1 -0.00(13) no . . .
C1 Fe1 C2 C3 -132.63(19) no . . .
C2 Fe1 C1 C2 -0.00(9) no . . .
C2 Fe1 C1 C2 132.8(3) no . . 4_565
C2 Fe1 C1 C5 -113.62(14) no . . .
C1 Fe1 C2 C1 0.00(13) no . 4_565 .
C1 Fe1 C2 C3 132.63(19) no . 4_565 4_565
C2 Fe1 C1 C2 -132.8(3) no 4_565 . .
C2 Fe1 C1 C2 0.00(9) no 4_565 . 4_565
C2 Fe1 C1 C5 113.62(14) no 4_565 . .
C1 Fe1 C3 C2 29.47(8) no . . .
C1 Fe1 C3 C4 -103.23(10) no . . .
C1 Fe1 C3 C6 142.62(15) no . . .
C3 Fe1 C1 C2 -29.16(10) no . . .
C3 Fe1 C1 C2 103.61(13) no . . 4_565
C3 Fe1 C1 C5 -142.78(6) no . . .
C1 Fe1 C3 C2 -29.47(8) no . 4_565 4_565
C1 Fe1 C3 C4 103.23(10) no . 4_565 .
C1 Fe1 C3 C6 -142.62(15) no . 4_565 4_565
C3 Fe1 C1 C2 -103.61(13) no 4_565 . .
C3 Fe1 C1 C2 29.16(10) no 4_565 . 4_565
C3 Fe1 C1 C5 142.78(6) no 4_565 . .
C1 Fe1 C4 C3 67.31(8) no . . .
C1 Fe1 C4 C3 -67.31(8) no . . 4_565
C4 Fe1 C1 C2 -66.38(10) no . . .
C4 Fe1 C1 C2 66.38(10) no . . 4_565
C2 Fe1 C2 C1 -29.32(8) no . 4_565 .
C2 Fe1 C2 C3 103.32(10) no . 4_565 4_565
C2 Fe1 C2 C1 29.32(8) no 4_565 . .
C2 Fe1 C2 C3 -103.32(10) no 4_565 . .
C2 Fe1 C3 C2 0.00(9) no . . .
C2 Fe1 C3 C4 -132.70(16) no . . .
C2 Fe1 C3 C6 113.15(19) no . . .
C3 Fe1 C2 C1 132.63(16) no . . .
C3 Fe1 C2 C3 0.00(9) no . . .
C2 Fe1 C3 C2 -67.44(8) no . 4_565 4_565
C2 Fe1 C3 C4 65.26(8) no . 4_565 .
C2 Fe1 C3 C6 179.41(13) no . 4_565 4_565
C3 Fe1 C2 C1 66.91(8) no 4_565 . .
C3 Fe1 C2 C3 -65.73(8) no 4_565 . .
C2 Fe1 C4 C3 29.29(8) no . . .
C2 Fe1 C4 C3 -105.32(10) no . . 4_565
C4 Fe1 C2 C1 103.67(9) no . . .
C4 Fe1 C2 C3 -28.96(7) no . . .
C2 Fe1 C3 C2 67.44(8) no 4_565 . .
C2 Fe1 C3 C4 -65.26(8) no 4_565 . .
C2 Fe1 C3 C6 -179.41(13) no 4_565 . .
C3 Fe1 C2 C1 -66.91(8) no . 4_565 .
C3 Fe1 C2 C3 65.73(8) no . 4_565 4_565
C2 Fe1 C3 C2 -0.00(9) no 4_565 4_565 4_565
C2 Fe1 C3 C4 132.70(16) no 4_565 4_565 .
C2 Fe1 C3 C6 -113.15(19) no 4_565 4_565 4_565
C3 Fe1 C2 C1 -132.63(16) no 4_565 4_565 .
C3 Fe1 C2 C3 -0.00(9) no 4_565 4_565 4_565
C2 Fe1 C4 C3 105.32(10) no 4_565 . .
C2 Fe1 C4 C3 -29.29(8) no 4_565 . 4_565
C4 Fe1 C2 C1 -103.67(9) no . 4_565 .
C4 Fe1 C2 C3 28.96(7) no . 4_565 4_565
C3 Fe1 C3 C2 -104.76(9) no . 4_565 4_565
C3 Fe1 C3 C4 27.94(7) no . 4_565 .
C3 Fe1 C3 C6 142.09(14) no . 4_565 4_565
C3 Fe1 C3 C2 104.76(9) no 4_565 . .
C3 Fe1 C3 C4 -27.94(7) no 4_565 . .
C3 Fe1 C3 C6 -142.09(14) no 4_565 . .
C3 Fe1 C4 C3 0.00(8) no . . .
C3 Fe1 C4 C3 -134.61(17) no . . 4_565
C4 Fe1 C3 C2 132.70(16) no . . .
C4 Fe1 C3 C4 0.00(10) no . . .
C4 Fe1 C3 C6 -114.15(17) no . . .
C3 Fe1 C4 C3 134.61(17) no 4_565 . .
C3 Fe1 C4 C3 0.00(8) no 4_565 . 4_565
C4 Fe1 C3 C2 -132.70(16) no . 4_565 4_565
C4 Fe1 C3 C4 0.00(10) no . 4_565 .
C4 Fe1 C3 C6 114.15(17) no . 4_565 4_565
Fe1 Si1 C7 C7 24.79(9) no . . 4_565
Fe1 Si1 C7 C8 -160.65(8) no . . .
C10 Si1 C7 C7 -103.28(10) no . . 4_565
C10 Si1 C7 C8 71.28(12) no . . .
C11 Si1 C7 C7 147.32(9) no . . 4_565
C11 Si1 C7 C8 -38.11(12) no . . .
Fe1 C1 C2 Fe1 -0.0 no . . .
Fe1 C1 C2 C3 55.3(2) no . . .
Fe1 C1 C2 Fe1 0.0 no . 4_565 .
Fe1 C1 C2 C3 -55.3(2) no . 4_565 4_565
C2 C1 C2 Fe1 51.1(3) no . 4_565 .
C2 C1 C2 C3 -4.2(5) no . 4_565 4_565
C2 C1 C2 Fe1 -51.1(3) no 4_565 . .
C2 C1 C2 C3 4.2(5) no 4_565 . .
C5 C1 C2 Fe1 131.5(4) no . . .
C5 C1 C2 C3 -173.1(3) no . . .
C5 C1 C2 Fe1 -131.5(4) no . 4_565 .
C5 C1 C2 C3 173.1(3) no . 4_565 4_565
Fe1 C2 C3 Fe1 0.0 no . . .
Fe1 C2 C3 C4 52.01(19) no . . .
Fe1 C2 C3 C6 -129.5(2) no . . .
C1 C2 C3 Fe1 -54.9(3) no . . .
C1 C2 C3 C4 -2.9(4) no . . .
C1 C2 C3 C6 175.6(3) no . . .
Fe1 C3 C4 Fe1 0.0 no . . .
Fe1 C3 C4 C3 52.8(3) no . . 4_565
C2 C3 C4 Fe1 -51.3(3) no . . .
C2 C3 C4 C3 1.6(5) no . . 4_565
C6 C3 C4 Fe1 130.2(3) no . . .
C6 C3 C4 C3 -176.9(3) no . . 4_565
Si1 C7 C7 Si1 0.00(13) no . 4_565 4_565
Si1 C7 C7 C8 175.05(8) no . 4_565 4_565
Si1 C7 C8 C9 -174.71(9) no . . .
C7 C7 C8 C9 -0.32(19) no 4_565 . .
C8 C7 C7 Si1 -175.05(10) no . 4_565 4_565
C8 C7 C7 C8 0.00(18) no . 4_565 4_565
C7 C8 C9 C9 0.3(3) no . . 4_565
C8 C9 C9 C8 0.0(3) no . 4_565 4_565
